data_4510875
loop_
_publ_author_name
'George, Fanny'
'Tumanov, Nikolay'
'Norberg, Bernadette'
'Robeyns, Koen'
'Filinchuk, Yaroslav'
'Wouters, Johan'
'Leyssens, Tom'

_publ_section_title
;
 Does Chirality Influence the Tendency toward Cocrystal Formation?
;
_journal_issue 6
_journal_name_full 'Crystal Growth &amp; Design'
_journal_page_first 2880
_journal_paper_doi 10.1021/cg500181t
_journal_volume 14
_journal_year 2014
_chemical_formula_moiety 'C8 H14 N2 O2, C7 H5 N O4'
_chemical_formula_sum 'C15 H19 N3 O6'
_chemical_formula_weight 337.33
_chemical_name_systematic
; 
 ? 
;
_space_group_IT_number 2
_symmetry_cell_setting triclinic
_symmetry_space_group_name_Hall '-P 1'
_symmetry_space_group_name_H-M 'P -1'
_atom_sites_solution_hydrogens geom
_atom_sites_solution_primary direct
_atom_sites_solution_secondary difmap
_audit_creation_method SHELXL-97
_cell_angle_alpha 78.856(8)
_cell_angle_beta 82.443(6)
_cell_angle_gamma 84.035(7)
_cell_formula_units_Z 2
_cell_length_a 5.8455(2)
_cell_length_b 11.6845(12)
_cell_length_c 12.5762(10)
_cell_measurement_reflns_used 3069
_cell_measurement_temperature 297(2)
_cell_measurement_theta_max 25.9446
_cell_measurement_theta_min 1.6579
_cell_volume 832.73(11)
_computing_cell_refinement
;
CrysAlisPro, Agilent Technologies,
Version 1.171.36.21 (release 14-08-2012 CrysAlis171 .NET)
(compiled Sep 14 2012,17:21:16)
;
_computing_data_collection MAR
_computing_data_reduction
;
CrysAlisPro, Agilent Technologies,
Version 1.171.36.21 (release 14-08-2012 CrysAlis171 .NET)
(compiled Sep 14 2012,17:21:16)
;
_computing_structure_refinement 'SHELXL-97 (Sheldrick, 1997)'
_computing_structure_solution 'SHELXS-97 (Sheldrick, 1990)'
_diffrn_ambient_temperature 297(2)
_diffrn_measured_fraction_theta_full 0.991
_diffrn_measured_fraction_theta_max 0.978
_diffrn_measurement_device_type 'MAR345 image plate'
_diffrn_measurement_method
;
'150 images, \D\F 1.5\% '
' 45 images, \D\F 1.5\% ' (second orientation)
;
_diffrn_radiation_monochromator 'Xenocs Fox3D mirror'
_diffrn_radiation_source 'Rigaku UltraX 18 rotating anode'
_diffrn_radiation_type MoK\a
_diffrn_radiation_wavelength 0.71073
_diffrn_reflns_av_R_equivalents 0.0324
_diffrn_reflns_av_sigmaI/netI 0.0274
_diffrn_reflns_limit_h_max 7
_diffrn_reflns_limit_h_min -7
_diffrn_reflns_limit_k_max 14
_diffrn_reflns_limit_k_min -14
_diffrn_reflns_limit_l_max 15
_diffrn_reflns_limit_l_min -15
_diffrn_reflns_number 9333
_diffrn_reflns_theta_full 25.24
_diffrn_reflns_theta_max 26.00
_diffrn_reflns_theta_min 1.78
_exptl_absorpt_coefficient_mu 0.105
_exptl_absorpt_correction_T_max 1.00000
_exptl_absorpt_correction_T_min 0.86136
_exptl_absorpt_correction_type multi-scan
_exptl_absorpt_process_details
;
CrysAlisPro, Agilent Technologies,
Version 1.171.36.21 (release 14-08-2012 CrysAlis171 .NET)
(compiled Sep 14 2012,17:21:16)
Empirical absorption correction using spherical harmonics,
 implemented in SCALE3 ABSPACK scaling algorithm.
;
_exptl_crystal_colour colourless
_exptl_crystal_density_diffrn 1.345
_exptl_crystal_density_method 'not measured'
_exptl_crystal_description block
_exptl_crystal_F_000 356
_exptl_crystal_size_max 0.45
_exptl_crystal_size_mid 0.20
_exptl_crystal_size_min 0.08
_refine_diff_density_max 0.208
_refine_diff_density_min -0.164
_refine_diff_density_rms 0.035
_refine_ls_extinction_method none
_refine_ls_goodness_of_fit_ref 1.037
_refine_ls_hydrogen_treatment constr
_refine_ls_matrix_type full
_refine_ls_number_parameters 219
_refine_ls_number_reflns 3199
_refine_ls_number_restraints 0
_refine_ls_restrained_S_all 1.037
_refine_ls_R_factor_all 0.0661
_refine_ls_R_factor_gt 0.0526
_refine_ls_shift/su_max 0.000
_refine_ls_shift/su_mean 0.000
_refine_ls_structure_factor_coef Fsqd
_refine_ls_weighting_details 'calc w=1/[\s^2^(Fo^2^)+(0.0654P)^2^+0.2925P] where P=(Fo^2^+2Fc^2^)/3'
_refine_ls_weighting_scheme calc
_refine_ls_wR_factor_gt 0.1382
_refine_ls_wR_factor_ref 0.1476
_reflns_number_gt 2513
_reflns_number_total 3199
_reflns_threshold_expression >2sigma(I)
_cod_data_source_file cg500181t_si_002.cif
_cod_data_source_block ETI-3NBA
_cod_depositor_comments 'Adding full bibliography for 4510871--4510880.cif.'
_cod_database_code 4510875

loop_
_symmetry_equiv_pos_as_xyz
'x, y, z'
'-x, -y, -z'

loop_
_atom_site_label
_atom_site_type_symbol
_atom_site_fract_x
_atom_site_fract_y
_atom_site_fract_z
_atom_site_U_iso_or_equiv
_atom_site_adp_type
_atom_site_occupancy
_atom_site_symmetry_multiplicity
_atom_site_calc_flag
_atom_site_refinement_flags
O1 O 0.2468(2) 0.53246(13) 0.06332(11) 0.0570(4) Uani 1 1 d .
C2 C 0.3852(3) 0.59588(16) 0.08181(14) 0.0452(4) Uani 1 1 d .
C3 C 0.4462(4) 0.71218(18) 0.01501(17) 0.0601(5) Uani 1 1 d .
H3A H 0.4914 0.7057 -0.0608 0.072 Uiso 1 1 calc R
H3B H 0.3155 0.7702 0.0189 0.072 Uiso 1 1 calc R
C4 C 0.6437(5) 0.7452(3) 0.0637(2) 0.0902(9) Uani 1 1 d .
H4A H 0.6173 0.8258 0.0744 0.108 Uiso 1 1 calc R
H4B H 0.7867 0.7372 0.0160 0.108 Uiso 1 1 calc R
C5 C 0.6581(4) 0.6640(2) 0.17104(19) 0.0677(6) Uani 1 1 d .
H5A H 0.8163 0.6322 0.1789 0.081 Uiso 1 1 calc R
H5B H 0.6015 0.7041 0.2312 0.081 Uiso 1 1 calc R
N6 N 0.5109(3) 0.57208(13) 0.16722(12) 0.0457(4) Uani 1 1 d .
C7 C 0.4811(3) 0.47079(16) 0.25432(14) 0.0461(4) Uani 1 1 d .
H7 H 0.3592 0.4283 0.2367 0.055 Uiso 1 1 calc R
C8 C 0.3987(4) 0.5048(2) 0.36513(16) 0.0613(6) Uani 1 1 d .
H8A H 0.3846 0.4342 0.4199 0.074 Uiso 1 1 calc R
H8B H 0.5143 0.5487 0.3843 0.074 Uiso 1 1 calc R
C9 C 0.1691(5) 0.5773(3) 0.3672(2) 0.0849(8) Uani 1 1 d .
H9A H 0.1809 0.6468 0.3124 0.127 Uiso 1 1 calc R
H9B H 0.1289 0.5987 0.4377 0.127 Uiso 1 1 calc R
H9C H 0.0516 0.5326 0.3528 0.127 Uiso 1 1 calc R
C10 C 0.6990(3) 0.38672(17) 0.25904(15) 0.0486(5) Uani 1 1 d .
O11 O 0.7316(3) 0.32037(14) 0.34713(11) 0.0712(5) Uani 1 1 d .
N12 N 0.8432(3) 0.38659(16) 0.17048(13) 0.0588(5) Uani 1 1 d .
H12A H 0.9665 0.3395 0.1714 0.071 Uiso 1 1 calc R
H12B H 0.8149 0.4336 0.1112 0.071 Uiso 1 1 calc R
C13 C 0.3919(3) 0.04654(17) 0.32537(16) 0.0515(5) Uani 1 1 d .
C14 C 0.3517(4) -0.04790(18) 0.40928(17) 0.0598(5) Uani 1 1 d .
H14 H 0.2142 -0.0480 0.4558 0.072 Uiso 1 1 calc R
C15 C 0.5165(4) -0.14199(19) 0.42371(19) 0.0671(6) Uani 1 1 d .
H15 H 0.4897 -0.2047 0.4806 0.080 Uiso 1 1 calc R
C16 C 0.7184(4) -0.14353(19) 0.35507(19) 0.0637(6) Uani 1 1 d .
H16 H 0.8298 -0.2064 0.3649 0.076 Uiso 1 1 calc R
C17 C 0.7532(4) -0.04941(18) 0.27050(18) 0.0571(5) Uani 1 1 d .
C18 C 0.5941(4) 0.04578(18) 0.25472(17) 0.0551(5) Uani 1 1 d .
H18 H 0.6219 0.1083 0.1978 0.066 Uiso 1 1 calc R
C19 C 0.2217(4) 0.15108(18) 0.30746(16) 0.0540(5) Uani 1 1 d .
O20 O 0.2549(3) 0.23255(13) 0.23298(13) 0.0710(5) Uani 1 1 d .
O21 O 0.0364(3) 0.14647(15) 0.37831(13) 0.0759(5) Uani 1 1 d .
H21 H -0.0547 0.2032 0.3607 0.114 Uiso 1 1 calc R
N22 N 0.9671(4) -0.0508(2) 0.19499(19) 0.0751(6) Uani 1 1 d .
O23 O 1.0090(4) 0.0368(2) 0.1300(2) 0.1131(8) Uani 1 1 d .
O24 O 1.0954(4) -0.1403(2) 0.2022(2) 0.1122(8) Uani 1 1 d .

loop_
_atom_site_aniso_label
_atom_site_aniso_U_11
_atom_site_aniso_U_22
_atom_site_aniso_U_33
_atom_site_aniso_U_23
_atom_site_aniso_U_13
_atom_site_aniso_U_12
O1 0.0528(8) 0.0705(9) 0.0456(8) 0.0032(7) -0.0130(6) -0.0121(7)
C2 0.0444(9) 0.0503(10) 0.0352(9) 0.0014(8) -0.0019(7) 0.0020(8)
C3 0.0731(14) 0.0537(12) 0.0454(11) 0.0081(9) -0.0062(9) -0.0002(10)
C4 0.110(2) 0.0755(17) 0.0811(18) 0.0226(14) -0.0230(16) -0.0410(16)
C5 0.0844(16) 0.0602(13) 0.0611(13) -0.0015(11) -0.0192(11) -0.0227(11)
N6 0.0536(9) 0.0442(8) 0.0365(8) 0.0041(6) -0.0094(6) -0.0069(7)
C7 0.0506(10) 0.0485(10) 0.0339(9) 0.0068(8) -0.0072(7) -0.0035(8)
C8 0.0692(13) 0.0696(14) 0.0364(10) 0.0032(9) -0.0053(9) 0.0100(11)
C9 0.0868(17) 0.0922(19) 0.0579(14) 0.0012(13) 0.0061(12) 0.0293(14)
C10 0.0526(10) 0.0514(11) 0.0373(9) 0.0034(8) -0.0076(8) -0.0020(8)
O11 0.0758(10) 0.0765(11) 0.0432(8) 0.0158(7) -0.0017(7) 0.0209(8)
N12 0.0531(9) 0.0709(11) 0.0415(9) 0.0086(8) -0.0021(7) 0.0067(8)
C13 0.0587(11) 0.0440(10) 0.0494(11) -0.0009(8) -0.0094(9) -0.0029(8)
C14 0.0706(13) 0.0525(12) 0.0501(11) 0.0018(9) -0.0036(10) -0.0013(10)
C15 0.0905(17) 0.0455(12) 0.0578(13) 0.0053(10) -0.0097(12) 0.0030(11)
C16 0.0788(15) 0.0462(11) 0.0651(14) -0.0084(10) -0.0188(11) 0.0085(10)
C17 0.0585(12) 0.0522(12) 0.0614(12) -0.0119(10) -0.0097(9) -0.0015(9)
C18 0.0610(12) 0.0460(11) 0.0549(12) 0.0010(9) -0.0083(9) -0.0054(9)
C19 0.0571(11) 0.0489(11) 0.0504(11) 0.0040(9) -0.0066(9) -0.0022(9)
O20 0.0677(9) 0.0546(9) 0.0735(10) 0.0178(8) 0.0049(8) 0.0037(7)
O21 0.0690(10) 0.0729(11) 0.0637(10) 0.0205(8) 0.0082(8) 0.0154(8)
N22 0.0660(12) 0.0714(14) 0.0851(15) -0.0150(12) -0.0027(10) 0.0011(10)
O23 0.0927(14) 0.0951(15) 0.1245(19) 0.0115(14) 0.0342(13) -0.0013(12)
O24 0.0931(14) 0.0927(15) 0.1332(19) -0.0140(13) 0.0116(13) 0.0310(12)

loop_
_atom_type_symbol
_atom_type_description
_atom_type_scat_dispersion_real
_atom_type_scat_dispersion_imag
_atom_type_scat_source
C C 0.0033 0.0016 'International Tables Vol C Tables 4.2.6.8 and 6.1.1.4'
H H 0.0000 0.0000 'International Tables Vol C Tables 4.2.6.8 and 6.1.1.4'
N N 0.0061 0.0033 'International Tables Vol C Tables 4.2.6.8 and 6.1.1.4'
O O 0.0106 0.0060 'International Tables Vol C Tables 4.2.6.8 and 6.1.1.4'

loop_
_geom_angle_atom_site_label_1
_geom_angle_atom_site_label_2
_geom_angle_atom_site_label_3
_geom_angle
O1 C2 N6 125.09(17)
O1 C2 C3 126.87(17)
N6 C2 C3 108.04(17)
C4 C3 C2 105.49(17)
C4 C3 H3A 110.6
C2 C3 H3A 110.6
C4 C3 H3B 110.6
C2 C3 H3B 110.6
H3A C3 H3B 108.8
C3 C4 C5 106.79(19)
C3 C4 H4A 110.4
C5 C4 H4A 110.4
C3 C4 H4B 110.4
C5 C4 H4B 110.4
H4A C4 H4B 108.6
N6 C5 C4 104.14(18)
N6 C5 H5A 110.9
C4 C5 H5A 110.9
N6 C5 H5B 110.9
C4 C5 H5B 110.9
H5A C5 H5B 108.9
C2 N6 C5 113.68(16)
C2 N6 C7 122.94(16)
C5 N6 C7 122.98(15)
N6 C7 C10 111.85(15)
N6 C7 C8 112.65(16)
C10 C7 C8 111.41(15)
N6 C7 H7 106.8
C10 C7 H7 106.8
C8 C7 H7 106.8
C9 C8 C7 113.09(18)
C9 C8 H8A 109.0
C7 C8 H8A 109.0
C9 C8 H8B 109.0
C7 C8 H8B 109.0
H8A C8 H8B 107.8
C8 C9 H9A 109.5
C8 C9 H9B 109.5
H9A C9 H9B 109.5
C8 C9 H9C 109.5
H9A C9 H9C 109.5
H9B C9 H9C 109.5
O11 C10 N12 122.63(18)
O11 C10 C7 118.75(16)
N12 C10 C7 118.62(16)
C10 N12 H12A 120.0
C10 N12 H12B 120.0
H12A N12 H12B 120.0
C18 C13 C14 120.07(19)
C18 C13 C19 117.82(18)
C14 C13 C19 122.11(19)
C15 C14 C13 120.0(2)
C15 C14 H14 120.0
C13 C14 H14 120.0
C16 C15 C14 120.6(2)
C16 C15 H15 119.7
C14 C15 H15 119.7
C15 C16 C17 118.5(2)
C15 C16 H16 120.7
C17 C16 H16 120.7
C18 C17 C16 122.3(2)
C18 C17 N22 118.6(2)
C16 C17 N22 119.1(2)
C17 C18 C13 118.55(19)
C17 C18 H18 120.7
C13 C18 H18 120.7
O20 C19 O21 123.53(19)
O20 C19 C13 122.06(19)
O21 C19 C13 114.41(17)
C19 O21 H21 109.5
O23 N22 O24 123.1(2)
O23 N22 C17 118.7(2)
O24 N22 C17 118.2(2)

loop_
_geom_bond_atom_site_label_1
_geom_bond_atom_site_label_2
_geom_bond_distance
O1 C2 1.224(2)
C2 N6 1.349(2)
C2 C3 1.503(3)
C3 C4 1.492(4)
C3 H3A 0.9700
C3 H3B 0.9700
C4 C5 1.500(3)
C4 H4A 0.9700
C4 H4B 0.9700
C5 N6 1.456(3)
C5 H5A 0.9700
C5 H5B 0.9700
N6 C7 1.457(2)
C7 C10 1.526(3)
C7 C8 1.526(3)
C7 H7 0.9800
C8 C9 1.511(3)
C8 H8A 0.9700
C8 H8B 0.9700
C9 H9A 0.9600
C9 H9B 0.9600
C9 H9C 0.9600
C10 O11 1.248(2)
C10 N12 1.305(2)
N12 H12A 0.8600
N12 H12B 0.8600
C13 C18 1.383(3)
C13 C14 1.387(3)
C13 C19 1.494(3)
C14 C15 1.385(3)
C14 H14 0.9300
C15 C16 1.368(3)
C15 H15 0.9300
C16 C17 1.385(3)
C16 H16 0.9300
C17 C18 1.375(3)
C17 N22 1.468(3)
C18 H18 0.9300
C19 O20 1.211(2)
C19 O21 1.308(3)
O21 H21 0.8200
N22 O23 1.204(3)
N22 O24 1.218(3)

loop_
_geom_torsion_atom_site_label_1
_geom_torsion_atom_site_label_2
_geom_torsion_atom_site_label_3
_geom_torsion_atom_site_label_4
_geom_torsion
O1 C2 C3 C4 -172.7(2)
N6 C2 C3 C4 7.2(2)
C2 C3 C4 C5 -12.7(3)
C3 C4 C5 N6 13.4(3)
O1 C2 N6 C5 -178.6(2)
C3 C2 N6 C5 1.6(2)
O1 C2 N6 C7 -5.6(3)
C3 C2 N6 C7 174.53(17)
C4 C5 N6 C2 -9.5(3)
C4 C5 N6 C7 177.5(2)
C2 N6 C7 C10 116.80(19)
C5 N6 C7 C10 -70.9(2)
C2 N6 C7 C8 -116.8(2)
C5 N6 C7 C8 55.5(2)
N6 C7 C8 C9 59.6(3)
C10 C7 C8 C9 -173.7(2)
N6 C7 C10 O11 155.61(18)
C8 C7 C10 O11 28.5(3)
N6 C7 C10 N12 -24.8(3)
C8 C7 C10 N12 -151.9(2)
C18 C13 C14 C15 1.3(3)
C19 C13 C14 C15 -178.9(2)
C13 C14 C15 C16 -0.8(4)
C14 C15 C16 C17 -0.5(4)
C15 C16 C17 C18 1.2(3)
C15 C16 C17 N22 -178.9(2)
C16 C17 C18 C13 -0.6(3)
N22 C17 C18 C13 179.47(19)
C14 C13 C18 C17 -0.7(3)
C19 C13 C18 C17 179.57(19)
C18 C13 C19 O20 1.1(3)
C14 C13 C19 O20 -178.6(2)
C18 C13 C19 O21 -179.0(2)
C14 C13 C19 O21 1.2(3)
C18 C17 N22 O23 8.7(3)
C16 C17 N22 O23 -171.2(2)
C18 C17 N22 O24 -172.2(2)
C16 C17 N22 O24 7.9(3)
